data_1551949
loop_
_publ_author_name
'Wang, Long-Fei'
'Zhuang, Wei-Man'
'Guo-Zhang, Huang'
'Chen, Yan-Cong'
'Qiu, Jiang-Zhen'
'Ni, Zhao-Ping'
'Tong, Ming-Liang'

_publ_section_title
;
 Spin-Crossover Modulation via Single-Crystal to Single-Crystal
 Photochemical [2+2] Reaction in Hofmann-Type Frameworks
;
_journal_name_full 'Chemical Science'
_journal_paper_doi 10.1039/C9SC02274K
_journal_year 2019
_chemical_formula_moiety '0.5(C60 H44 Ag4 Fe2 N12)'
_chemical_formula_sum 'C30 H22 Ag2 Fe N6'
_chemical_formula_weight 738.12
_space_group_crystal_system orthorhombic
_space_group_IT_number 61
_space_group_name_Hall '-P 2ac 2ab'
_space_group_name_H-M_alt 'P b c a'
_symmetry_space_group_name_Hall '-P 2ac 2ab'
_symmetry_space_group_name_H-M 'P b c a'
_atom_sites_solution_hydrogens geom
_audit_creation_date 2018-11-04
_audit_creation_method
;
Olex2 1.2
(compiled 2018.05.29 svn.r3508 for OlexSys, GUI svn.r5506)
;
_audit_update_record
;
2019-02-18 deposited with the CCDC.    2019-07-03 downloaded from the CCDC.
;
_cell_angle_alpha 90
_cell_angle_beta 90
_cell_angle_gamma 90
_cell_formula_units_Z 4
_cell_length_a 12.367(3)
_cell_length_b 14.371(4)
_cell_length_c 16.929(4)
_cell_measurement_reflns_used 9994
_cell_measurement_temperature 260
_cell_measurement_theta_max 28.51
_cell_measurement_theta_min 2.48
_cell_volume 3008.7(13)
_computing_cell_refinement 'SAINT v8.37A (Bruker, 2015)'
_computing_data_reduction 'SAINT v8.37A (Bruker, 2015)'
_computing_molecular_graphics 'Olex2 (Dolomanov et al., 2009)'
_computing_publication_material 'Olex2 (Dolomanov et al., 2009)'
_computing_structure_refinement 'XL (Sheldrick, 2008)'
_computing_structure_solution 'SHELXT 2014/5 (Sheldrick, 2014)'
_diffrn_ambient_temperature 260
_diffrn_measured_fraction_theta_full 0.997
_diffrn_measured_fraction_theta_max 0.998
_diffrn_measurement_device_type 'Bruker D8 QUEST'
_diffrn_measurement_method '\f and \w scans'
_diffrn_radiation_type MoK\a
_diffrn_radiation_wavelength 0.71073
_diffrn_reflns_av_R_equivalents 0.0869
_diffrn_reflns_av_unetI/netI 0.0410
_diffrn_reflns_Laue_measured_fraction_full 0.997
_diffrn_reflns_Laue_measured_fraction_max 0.998
_diffrn_reflns_limit_h_max 16
_diffrn_reflns_limit_h_min -16
_diffrn_reflns_limit_k_max 18
_diffrn_reflns_limit_k_min -18
_diffrn_reflns_limit_l_max 21
_diffrn_reflns_limit_l_min -21
_diffrn_reflns_number 51026
_diffrn_reflns_point_group_measured_fraction_full 0.997
_diffrn_reflns_point_group_measured_fraction_max 0.998
_diffrn_reflns_theta_full 25.242
_diffrn_reflns_theta_max 27.499
_diffrn_reflns_theta_min 2.406
_diffrn_standards_number 0
_exptl_absorpt_coefficient_mu 1.793
_exptl_absorpt_correction_T_max 0.7456
_exptl_absorpt_correction_T_min 0.6545
_exptl_absorpt_correction_type multi-scan
_exptl_absorpt_process_details
'SADABS-2014/5 (Bruker,2014/5) was used for absorption correction. wR2(int) was 0.0782 before and 0.0574 after correction. The Ratio of minimum to maximum transmission is 0.8778. The \l/2 correction factor is Not present.'
_exptl_crystal_colour light
_exptl_crystal_colour_primary light
_exptl_crystal_density_diffrn 1.630
_exptl_crystal_description block
_exptl_crystal_F_000 1456
_exptl_crystal_size_max 0.149
_exptl_crystal_size_mid 0.105
_exptl_crystal_size_min 0.055
_refine_diff_density_max 1.488
_refine_diff_density_min -1.669
_refine_diff_density_rms 0.171
_refine_ls_extinction_method none
_refine_ls_goodness_of_fit_ref 1.096
_refine_ls_hydrogen_treatment constr
_refine_ls_matrix_type full
_refine_ls_number_parameters 130
_refine_ls_number_reflns 3443
_refine_ls_number_restraints 6
_refine_ls_restrained_S_all 1.095
_refine_ls_R_factor_all 0.1207
_refine_ls_R_factor_gt 0.0882
_refine_ls_shift/su_max 0.001
_refine_ls_shift/su_mean 0.000
_refine_ls_structure_factor_coef Fsqd
_refine_ls_weighting_details 'w=1/[\s^2^(Fo^2^)+(0.0652P)^2^+45.5524P] where P=(Fo^2^+2Fc^2^)/3'
_refine_ls_weighting_scheme calc
_refine_ls_wR_factor_gt 0.2086
_refine_ls_wR_factor_ref 0.2334
_reflns_Friedel_coverage 0.000
_reflns_number_gt 2423
_reflns_number_total 3443
_reflns_threshold_expression 'I > 2\s(I)'
_cod_data_source_file c9sc02274k2.cif
_cod_data_source_block 260k_CCDC1
_cod_original_cell_volume 3008.6(13)
_cod_database_code 1551949
_shelx_shelxl_version_number 2017/1
_shelx_space_group_comment
;
The symmetry employed for this shelxl refinement is uniquely defined
by the following loop, which should always be used as a source of
symmetry information in preference to the above space-group names.
They are only intended as comments.
;
_shelx_estimated_absorpt_t_max 0.908
_shelx_estimated_absorpt_t_min 0.776
_olex2_refinement_description
;
1. Fixed Uiso
 At 1.2 times of:
  All C(H) groups
2. Rigid bond restraints
 C2, C3
 with sigma for 1-2 distances of 0.01 and sigma for 1-3 distances of 0.01
3. Uiso/Uaniso restraints and constraints
Uanis(C6) = Uanis(C7)
Uanis(C9) = Uanis(C10) = Uanis(C11) = Uanis(C12) = Uanis(C13) = Uanis(C8)
4. Same fragment restrains
{N1, C5, C4, C3, C2, C1} sigma for 1-2: 0.02, 1-3: 0.04
as
{N1, C1, C2, C3, C4, C5}
5.a Ternary CH refined with riding coordinates:
 C6(H6), C7(H7)
5.b Aromatic/amide H refined with riding coordinates:
 C1(H1), C2(H2), C4(H4), C5(H5), C9(H9), C10(H10), C11(H11), C12(H12), C13(H13)
5.c Fitted hexagon refined as free rotating group:
 C8(C9,C10,C11,C12,C13)
;
_olex2_submission_special_instructions 'No special instructions were received'

loop_
_space_group_symop_operation_xyz
'x, y, z'
'-x+1/2, -y, z+1/2'
'-x, y+1/2, -z+1/2'
'x+1/2, -y+1/2, -z'
'-x, -y, -z'
'x-1/2, y, -z-1/2'
'x, -y-1/2, z-1/2'
'-x-1/2, y-1/2, z'

loop_
_atom_site_label
_atom_site_type_symbol
_atom_site_fract_x
_atom_site_fract_y
_atom_site_fract_z
_atom_site_U_iso_or_equiv
_atom_site_adp_type
_atom_site_occupancy
_atom_site_site_symmetry_order
_atom_site_calc_flag
_atom_site_refinement_flags_posn
_atom_site_refinement_flags_adp
_atom_site_refinement_flags_occupancy
Ag1 Ag 0.22876(8) 1.04655(7) 0.26191(5) 0.0616(3) Uani 1 1 d . . .
Fe1 Fe 0.500000 1.000000 0.500000 0.0300(4) Uani 1 2 d S T P
N2 N 0.3911(7) 0.9633(6) 0.5948(4) 0.0483(19) Uani 1 1 d . . .
N3 N 0.3658(7) 1.0268(6) 0.4214(4) 0.0466(19) Uani 1 1 d . . .
C14 C 0.3489(9) 0.9552(7) 0.6546(5) 0.051(2) Uani 1 1 d . . .
C15 C 0.3134(9) 1.0393(8) 0.3667(6) 0.052(2) Uani 1 1 d . . .
N1 N 0.5061(6) 0.8521(5) 0.4621(4) 0.0371(16) Uani 1 1 d D . .
C1 C 0.4191(8) 0.7971(6) 0.4688(6) 0.049(2) Uani 1 1 d D . .
H1 H 0.351373 0.824043 0.475334 0.059 Uiso 1 1 calc R . .
C2 C 0.4277(10) 0.6993(7) 0.4663(7) 0.064(3) Uani 1 1 d D U .
H2 H 0.365400 0.663403 0.470254 0.077 Uiso 1 1 calc R . .
C3 C 0.5277(9) 0.6550(7) 0.4579(6) 0.059(3) Uani 1 1 d D U .
C4 C 0.6154(11) 0.7142(7) 0.4432(8) 0.071(3) Uani 1 1 d D . .
H4 H 0.682998 0.689865 0.430916 0.085 Uiso 1 1 calc R . .
C5 C 0.5996(9) 0.8103(6) 0.4472(6) 0.053(2) Uani 1 1 d D . .
H5 H 0.659490 0.848144 0.438689 0.064 Uiso 1 1 calc R . .
C6 C 0.5496(13) 0.5543(8) 0.4683(7) 0.072(3) Uani 1 1 d . . .
H6 H 0.619279 0.537226 0.444835 0.087 Uiso 1 1 calc R . .
C7 C 0.4605(13) 0.4853(8) 0.4434(7) 0.072(3) Uani 1 1 d . . .
H7 H 0.394618 0.519451 0.429334 0.087 Uiso 1 1 calc R . .
C8 C 0.4868(10) 0.4111(7) 0.3776(6) 0.110(3) Uani 1 1 d . . .
C9 C 0.5866(8) 0.3981(7) 0.3414(7) 0.110(3) Uani 1 1 d G . .
H9 H 0.645125 0.435113 0.355646 0.132 Uiso 1 1 calc R . .
C10 C 0.5988(8) 0.3300(8) 0.2838(6) 0.110(3) Uani 1 1 d G . .
H10 H 0.665556 0.321325 0.259586 0.132 Uiso 1 1 calc R . .
C11 C 0.5113(10) 0.2747(7) 0.2625(6) 0.110(3) Uani 1 1 d G . .
H11 H 0.519503 0.229095 0.223984 0.132 Uiso 1 1 calc R . .
C12 C 0.4116(8) 0.2876(7) 0.2987(7) 0.110(3) Uani 1 1 d G . .
H12 H 0.353017 0.250652 0.284442 0.132 Uiso 1 1 calc R . .
C13 C 0.3993(8) 0.3558(8) 0.3563(6) 0.110(3) Uani 1 1 d G . .
H13 H 0.332585 0.364439 0.380503 0.132 Uiso 1 1 calc R . .

loop_
_atom_site_aniso_label
_atom_site_aniso_U_11
_atom_site_aniso_U_22
_atom_site_aniso_U_33
_atom_site_aniso_U_23
_atom_site_aniso_U_13
_atom_site_aniso_U_12
Ag1 0.0683(6) 0.0769(6) 0.0396(4) -0.0014(4) -0.0246(4) -0.0005(5)
Fe1 0.0381(8) 0.0340(8) 0.0179(6) 0.0008(6) 0.0001(6) -0.0005(7)
N2 0.060(5) 0.051(5) 0.034(4) -0.001(3) 0.011(4) 0.000(4)
N3 0.053(5) 0.052(5) 0.034(4) -0.004(3) -0.012(3) 0.001(4)
C14 0.060(6) 0.061(6) 0.032(4) 0.005(4) 0.013(4) -0.006(5)
C15 0.052(6) 0.068(7) 0.037(5) -0.001(5) -0.014(4) 0.000(5)
N1 0.055(4) 0.027(3) 0.030(3) -0.001(3) 0.003(3) 0.000(3)
C1 0.053(6) 0.051(6) 0.044(5) -0.004(4) 0.003(4) -0.009(5)
C2 0.080(7) 0.055(6) 0.058(6) 0.005(5) 0.001(6) -0.026(5)
C3 0.098(8) 0.040(5) 0.039(5) -0.005(4) 0.004(5) -0.002(5)
C4 0.089(9) 0.040(6) 0.084(9) -0.008(6) 0.002(7) 0.008(6)
C5 0.065(7) 0.043(5) 0.052(6) -0.009(4) 0.003(5) 0.005(5)
C6 0.107(7) 0.049(4) 0.061(5) 0.003(4) -0.009(5) -0.010(5)
C7 0.107(7) 0.049(4) 0.061(5) 0.003(4) -0.009(5) -0.010(5)
C8 0.157(8) 0.085(5) 0.087(5) -0.025(4) 0.000(4) -0.009(5)
C9 0.157(8) 0.085(5) 0.087(5) -0.025(4) 0.000(4) -0.009(5)
C10 0.157(8) 0.085(5) 0.087(5) -0.025(4) 0.000(4) -0.009(5)
C11 0.157(8) 0.085(5) 0.087(5) -0.025(4) 0.000(4) -0.009(5)
C12 0.157(8) 0.085(5) 0.087(5) -0.025(4) 0.000(4) -0.009(5)
C13 0.157(8) 0.085(5) 0.087(5) -0.025(4) 0.000(4) -0.009(5)

loop_
_atom_type_symbol
_atom_type_description
_atom_type_scat_dispersion_real
_atom_type_scat_dispersion_imag
_atom_type_scat_source
C C 0.0033 0.0016 'International Tables Vol C Tables 4.2.6.8 and 6.1.1.4'
H H 0.0000 0.0000 'International Tables Vol C Tables 4.2.6.8 and 6.1.1.4'
Ag Ag -0.8971 1.1015 'International Tables Vol C Tables 4.2.6.8 and 6.1.1.4'
Fe Fe 0.3463 0.8444 'International Tables Vol C Tables 4.2.6.8 and 6.1.1.4'
N N 0.0061 0.0033 'International Tables Vol C Tables 4.2.6.8 and 6.1.1.4'

loop_
_geom_angle_atom_site_label_1
_geom_angle_atom_site_label_2
_geom_angle_atom_site_label_3
_geom_angle
_geom_angle_site_symmetry_1
_geom_angle_site_symmetry_3
C14 Ag1 C15 175.5(4) 2_574 .
N2 Fe1 N2 180.0(4) . 5_676
N2 Fe1 N3 88.7(3) . 5_676
N2 Fe1 N3 88.7(3) 5_676 .
N2 Fe1 N3 91.3(3) 5_676 5_676
N2 Fe1 N3 91.3(3) . .
N2 Fe1 N1 90.1(3) 5_676 5_676
N2 Fe1 N1 89.9(3) . 5_676
N2 Fe1 N1 90.1(3) . .
N2 Fe1 N1 89.9(3) 5_676 .
N3 Fe1 N3 180.0 . 5_676
N3 Fe1 N1 91.1(3) 5_676 5_676
N3 Fe1 N1 91.1(3) . .
N3 Fe1 N1 88.9(3) . 5_676
N3 Fe1 N1 88.9(3) 5_676 .
N1 Fe1 N1 180.0 5_676 .
C14 N2 Fe1 165.0(9) . .
C15 N3 Fe1 163.9(8) . .
N2 C14 Ag1 174.8(10) . 2_575
N3 C15 Ag1 172.5(10) . .
C1 N1 Fe1 120.8(6) . .
C5 N1 Fe1 121.1(6) . .
C5 N1 C1 116.7(8) . .
N1 C1 H1 119.2 . .
N1 C1 C2 121.7(10) . .
C2 C1 H1 119.2 . .
C1 C2 H2 119.2 . .
C3 C2 C1 121.6(10) . .
C3 C2 H2 119.2 . .
C2 C3 C4 115.2(10) . .
C2 C3 C6 126.4(11) . .
C4 C3 C6 118.2(11) . .
C3 C4 H4 120.5 . .
C5 C4 C3 118.9(11) . .
C5 C4 H4 120.5 . .
N1 C5 C4 125.3(10) . .
N1 C5 H5 117.3 . .
C4 C5 H5 117.3 . .
C3 C6 H6 110.9 . .
C3 C6 C7 117.7(12) . .
C3 C6 C7 116.3(10) . 5_666
C7 C6 H6 110.9 . .
C7 C6 H6 110.9 5_666 .
C7 C6 C7 88.3(10) . 5_666
C6 C7 C6 91.7(10) . 5_666
C6 C7 H7 109.8 . .
C6 C7 H7 109.8 5_666 .
C6 C7 C8 118.7(12) . .
C8 C7 C6 115.7(10) . 5_666
C8 C7 H7 109.8 . .
C9 C8 C7 125.8(9) . .
C9 C8 C13 120.0 . .
C13 C8 C7 114.2(9) . .
C8 C9 H9 120.0 . .
C10 C9 C8 120.0 . .
C10 C9 H9 120.0 . .
C9 C10 H10 120.0 . .
C9 C10 C11 120.0 . .
C11 C10 H10 120.0 . .
C10 C11 H11 120.0 . .
C10 C11 C12 120.0 . .
C12 C11 H11 120.0 . .
C11 C12 H12 120.0 . .
C13 C12 C11 120.0 . .
C13 C12 H12 120.0 . .
C8 C13 H13 120.0 . .
C12 C13 C8 120.0 . .
C12 C13 H13 120.0 . .

loop_
_geom_bond_atom_site_label_1
_geom_bond_atom_site_label_2
_geom_bond_distance
_geom_bond_site_symmetry_2
Ag1 C14 2.055(9) 2_574
Ag1 C15 2.062(9) .
Fe1 N2 2.160(8) 5_676
Fe1 N2 2.160(8) .
Fe1 N3 2.162(8) 5_676
Fe1 N3 2.162(8) .
Fe1 N1 2.222(7) 5_676
Fe1 N1 2.222(7) .
N2 C14 1.146(12) .
N3 C15 1.144(12) .
N1 C1 1.340(10) .
N1 C5 1.327(11) .
C1 H1 0.9300 .
C1 C2 1.410(12) .
C2 H2 0.9300 .
C2 C3 1.398(13) .
C3 C4 1.400(13) .
C3 C6 1.483(15) .
C4 H4 0.9300 .
C4 C5 1.397(12) .
C5 H5 0.9300 .
C6 H6 0.9800 .
C6 C7 1.605(17) 5_666
C6 C7 1.541(18) .
C7 H7 0.9800 .
C7 C8 1.577(14) .
C8 C9 1.3900 .
C8 C13 1.3900 .
C9 H9 0.9300 .
C9 C10 1.3900 .
C10 H10 0.9300 .
C10 C11 1.3900 .
C11 H11 0.9300 .
C11 C12 1.3900 .
C12 H12 0.9300 .
C12 C13 1.3900 .
C13 H13 0.9300 .

loop_
_geom_torsion_atom_site_label_1
_geom_torsion_atom_site_label_2
_geom_torsion_atom_site_label_3
_geom_torsion_atom_site_label_4
_geom_torsion
_geom_torsion_site_symmetry_1
_geom_torsion_site_symmetry_4
Fe1 N1 C1 C2 -162.2(8) . .
Fe1 N1 C5 C4 162.5(9) . .
N1 C1 C2 C3 1.1(17) . .
C1 N1 C5 C4 -4.4(16) . .
C1 C2 C3 C4 -7.1(16) . .
C1 C2 C3 C6 168.6(11) . .
C2 C3 C4 C5 7.4(17) . .
C2 C3 C6 C7 -68.5(16) . 5_666
C2 C3 C6 C7 34.4(17) . .
C3 C4 C5 N1 -1.9(19) . .
C3 C6 C7 C6 -119.0(14) . 5_666
C3 C6 C7 C8 120.3(13) . .
C4 C3 C6 C7 107.1(14) . 5_666
C4 C3 C6 C7 -150.0(12) . .
C5 N1 C1 C2 4.7(14) . .
C6 C3 C4 C5 -168.7(11) . .
C6 C7 C8 C9 3.3(16) . .
C6 C7 C8 C9 -104.2(12) 5_666 .
C6 C7 C8 C13 -176.5(9) . .
C6 C7 C8 C13 76.0(13) 5_666 .
C7 C6 C7 C6 -0.001(1) 5_666 5_666
C7 C6 C7 C8 -120.7(14) 5_666 .
C7 C8 C9 C10 -179.8(12) . .
C7 C8 C13 C12 179.9(11) . .
C8 C9 C10 C11 0.0 . .
C9 C8 C13 C12 0.0 . .
C9 C10 C11 C12 0.0 . .
C10 C11 C12 C13 0.0 . .
C11 C12 C13 C8 0.0 . .
C13 C8 C9 C10 0.0 . .
